data_7205597
loop_
_publ_author_name
'Zhu, Qin-Yu'
'Yu, Lei'
'Qin, Yu-Rong'
'Huo, Li-Bin'
'Shao, Ming-Yan'
'Dai, Jie'

_publ_section_title
;
 Anion-dependent crystallization of zinc complexes with the ligand
 4&#x2032;,5&#x2032;-diaza-9&#x2032;-(4,5-disubstituted-1,3-dithiol-2-ylidene)
 fluorene: Structures and spectroscopic properties
;
_journal_issue 7
_journal_name_full CrystEngComm
_journal_page_first 2521
_journal_paper_doi 10.1039/c0ce00424c
_journal_volume 13
_journal_year 2011
_chemical_formula_sum 'C50 H44 Cl8 N6 O2 S12 Zn3'
_chemical_formula_weight 1625.42
_chemical_name_systematic
;
?
;
_space_group_IT_number 13
_symmetry_cell_setting monoclinic
_symmetry_Int_Tables_number 13
_symmetry_space_group_name_Hall '-P 2yc'
_symmetry_space_group_name_H-M 'P 1 2/c 1'
_atom_sites_solution_hydrogens geom
_atom_sites_solution_primary direct
_atom_sites_solution_secondary difmap
_audit_creation_method SHELXL-97
_cell_angle_alpha 90.00
_cell_angle_beta 96.552(2)
_cell_angle_gamma 90.00
_cell_formula_units_Z 4
_cell_length_a 25.410(4)
_cell_length_b 11.2071(15)
_cell_length_c 23.501(4)
_cell_measurement_reflns_used 19189
_cell_measurement_temperature 223(2)
_cell_measurement_theta_max 27.6
_cell_measurement_theta_min 3.0
_cell_volume 6648.7(18)
_computing_structure_refinement 'SHELXL-97 (Sheldrick, 1997)'
_computing_structure_solution 'SHELXS-97 (Sheldrick, 1990)'
_diffrn_ambient_temperature 223(2)
_diffrn_detector_area_resol_mean 7.31
_diffrn_measured_fraction_theta_full 0.960
_diffrn_measured_fraction_theta_max 0.960
_diffrn_measurement_device_type 'Rigaku Mercury'
_diffrn_measurement_method \w
_diffrn_radiation_monochromator graphite
_diffrn_radiation_source 'fine-focus sealed tube'
_diffrn_radiation_type MoK\a
_diffrn_radiation_wavelength 0.71075
_diffrn_reflns_av_R_equivalents 0.0412
_diffrn_reflns_av_sigmaI/netI 0.0660
_diffrn_reflns_limit_h_max 20
_diffrn_reflns_limit_h_min -30
_diffrn_reflns_limit_k_max 11
_diffrn_reflns_limit_k_min -13
_diffrn_reflns_limit_l_max 27
_diffrn_reflns_limit_l_min -23
_diffrn_reflns_number 30896
_diffrn_reflns_theta_full 25.00
_diffrn_reflns_theta_max 25.00
_diffrn_reflns_theta_min 3.14
_exptl_absorpt_coefficient_mu 1.812
_exptl_absorpt_correction_T_max 0.7132
_exptl_absorpt_correction_T_min 0.4643
_exptl_absorpt_correction_type multi-scan
_exptl_absorpt_process_details 'Jacobson, R. (1998) Private communication'
_exptl_crystal_colour orange
_exptl_crystal_density_diffrn 1.592
_exptl_crystal_density_method 'not measured'
_exptl_crystal_description prism
_exptl_crystal_F_000 3208
_exptl_crystal_size_max 0.50
_exptl_crystal_size_mid 0.30
_exptl_crystal_size_min 0.20
_refine_diff_density_max 1.462
_refine_diff_density_min -1.439
_refine_diff_density_rms 0.105
_refine_ls_extinction_method none
_refine_ls_goodness_of_fit_ref 1.185
_refine_ls_hydrogen_treatment constr
_refine_ls_matrix_type full
_refine_ls_number_parameters 743
_refine_ls_number_reflns 11232
_refine_ls_number_restraints 12
_refine_ls_restrained_S_all 1.192
_refine_ls_R_factor_all 0.1176
_refine_ls_R_factor_gt 0.1033
_refine_ls_shift/su_max 0.010
_refine_ls_shift/su_mean 0.000
_refine_ls_structure_factor_coef Fsqd
_refine_ls_weighting_details 'calc w=1/[\s^2^(Fo^2^)+(0.0002P)^2^+42.3529P] where P=(Fo^2^+2Fc^2^)/3'
_refine_ls_weighting_scheme calc
_refine_ls_wR_factor_gt 0.1797
_refine_ls_wR_factor_ref 0.1862
_reflns_number_gt 9430
_reflns_number_total 11232
_reflns_threshold_expression >2sigma(I)
_cod_data_source_file c0ce00424c.txt
_cod_data_source_block 3
_cod_original_cell_volume 6648.7(17)
_cod_original_sg_symbol_H-M 'P 2/c'
_cod_database_code 7205597

loop_
_symmetry_equiv_pos_as_xyz
'x, y, z'
'-x, y, -z+1/2'
'-x, -y, -z'
'x, -y, z-1/2'

loop_
_atom_site_label
_atom_site_type_symbol
_atom_site_fract_x
_atom_site_fract_y
_atom_site_fract_z
_atom_site_U_iso_or_equiv
_atom_site_adp_type
_atom_site_occupancy
_atom_site_symmetry_multiplicity
_atom_site_calc_flag
_atom_site_refinement_flags
_atom_site_disorder_assembly
_atom_site_disorder_group
Zn1 Zn 0.23687(4) 0.69507(8) 0.40284(3) 0.0438(2) Uani 1 1 d . . .
Zn2 Zn 0.02714(4) 0.37007(11) 0.61938(5) 0.0659(3) Uani 1 1 d . . .
Zn3A Zn 0.52421(14) 0.8457(3) 0.35971(16) 0.0881(10) Uiso 0.40 1 d PD . .
Zn3B Zn 0.5254(3) 0.8577(8) 0.4500(4) 0.208(3) Uiso 0.40 1 d PD . .
Zn3C Zn 0.5418(3) 0.7658(7) 0.4640(3) 0.096(2) Uiso 0.20 1 d PD . .
Cl1 Cl 0.24214(10) 0.49690(17) 0.40314(9) 0.0583(5) Uani 1 1 d . . .
Cl2 Cl -0.03105(12) 0.5142(3) 0.60550(12) 0.0927(9) Uani 1 1 d . . .
Cl3 Cl 0.00267(10) 0.1829(3) 0.62059(12) 0.0825(8) Uani 1 1 d . . .
Cl4A Cl 0.6030(4) 0.7655(10) 0.4023(4) 0.112(3) Uiso 0.40 1 d P . .
Cl4B Cl 0.6012(3) 0.8275(9) 0.4026(4) 0.081(2) Uiso 0.40 1 d P . .
Cl4C Cl 0.4610(11) 0.729(2) 0.4216(12) 0.1296(16) Uiso 0.20 1 d P . .
Cl5A Cl 0.4607(11) 0.771(2) 0.4090(14) 0.1296(16) Uiso 0.25 1 d PD . .
Cl5B Cl 0.5403(8) 0.8240(18) 0.5458(6) 0.1296(16) Uiso 0.25 1 d PD . .
Cl5C Cl 0.5846(8) 0.8730(17) 0.3948(7) 0.1296(16) Uiso 0.25 1 d PD . .
Cl5D Cl 0.5569(11) 0.888(2) 0.5434(10) 0.1296(16) Uiso 0.25 1 d P . .
Cl6A Cl 0.4592(5) 0.8038(11) 0.4103(6) 0.1296(16) Uiso 0.50 1 d P . .
Cl6B Cl 0.575(2) 0.872(6) 0.543(3) 0.134(19) Uiso 0.10 1 d P . .
Cl6C Cl 0.5053(5) 0.7986(8) 0.2677(4) 0.1296(16) Uiso 0.40 1 d P . .
Cl7A Cl 0.0619(8) 0.837(2) 0.7004(9) 0.167(7) Uiso 0.30 1 d PD . .
Cl7B Cl 0.0501(12) 0.733(2) 0.6805(13) 0.214(11) Uiso 0.30 1 d PD . .
Cl7C Cl 0.0618(6) 0.7432(15) 0.7132(7) 0.151(5) Uiso 0.40 1 d PD . .
Cl8A Cl -0.0448(10) 0.8659(19) 0.6558(10) 0.189(8) Uiso 0.30 1 d PD . .
Cl8B Cl -0.0102(10) 0.831(2) 0.6176(12) 0.220(9) Uiso 0.30 1 d PD . .
Cl8C Cl 0.0015(10) 0.9040(18) 0.6586(10) 0.223(7) Uiso 0.40 1 d PD . .
S1 S 0.26328(9) 0.84743(18) 0.09850(8) 0.0484(5) Uani 1 1 d . . .
S2 S 0.15278(8) 0.90616(19) 0.10704(8) 0.0498(5) Uani 1 1 d . . .
S3 S 0.25583(12) 0.9164(2) -0.02679(9) 0.0697(7) Uani 1 1 d . . .
S4 S 0.13269(11) 0.9731(2) -0.01950(9) 0.0711(7) Uani 1 1 d . . .
S5 S 0.30981(10) 0.90250(19) 0.70077(8) 0.0566(6) Uani 1 1 d . . .
S6 S 0.19936(10) 0.83904(19) 0.70747(8) 0.0549(5) Uani 1 1 d . . .
S7 S 0.32877(14) 0.9715(2) 0.82663(10) 0.0818(9) Uani 1 1 d . . .
S8 S 0.20353(14) 0.9150(2) 0.83140(9) 0.0808(9) Uani 1 1 d . . .
S9 S 0.31123(10) 0.5219(2) 0.62422(12) 0.0743(7) Uani 1 1 d . . .
S10 S 0.29139(10) 0.5655(2) 0.74196(12) 0.0698(7) Uani 1 1 d . . .
S11 S 0.42562(14) 0.5967(4) 0.6454(2) 0.1298(15) Uani 1 1 d . . .
S12 S 0.40433(13) 0.6349(3) 0.78156(18) 0.1106(12) Uani 1 1 d D . .
O1A O 0.5974(16) 0.505(3) 0.5094(16) 0.231(15) Uiso 0.50 1 d P . .
O1B O 0.6342(7) 0.4880(14) 0.5210(7) 0.090(4) Uiso 0.50 1 d P . .
O2 O 0.5389(4) 1.0452(8) 0.3469(5) 0.1296(16) Uiso 1 1 d D . .
N1 N 0.1829(3) 0.7764(5) 0.3420(2) 0.0422(14) Uani 1 1 d . . .
N2 N 0.2924(2) 0.7191(5) 0.3313(2) 0.0411(14) Uani 1 1 d . . .
N3 N 0.2861(3) 0.7783(6) 0.4668(3) 0.0476(15) Uani 1 1 d . . .
N4 N 0.1773(3) 0.7092(5) 0.4741(2) 0.0424(14) Uani 1 1 d . . .
N5 N 0.0937(3) 0.3888(6) 0.5736(3) 0.0512(16) Uani 1 1 d . . .
N6 N 0.0806(3) 0.4242(7) 0.6925(3) 0.0582(18) Uani 1 1 d . . .
C1 C 0.1310(3) 0.8086(7) 0.3393(3) 0.0484(18) Uani 1 1 d . . .
H1 H 0.1138 0.8034 0.3725 0.058 Uiso 1 1 calc R . .
C2 C 0.1032(3) 0.8486(8) 0.2895(3) 0.056(2) Uani 1 1 d . . .
H2 H 0.0675 0.8701 0.2899 0.067 Uiso 1 1 calc R . .
C3 C 0.1259(3) 0.8588(7) 0.2380(3) 0.0490(19) Uani 1 1 d . . .
H3 H 0.1061 0.8846 0.2040 0.059 Uiso 1 1 calc R . .
C4 C 0.1802(3) 0.8282(6) 0.2397(3) 0.0382(16) Uani 1 1 d . . .
C5 C 0.2041(3) 0.7875(6) 0.2927(3) 0.0391(16) Uani 1 1 d . . .
C6 C 0.3418(3) 0.7006(7) 0.3199(3) 0.0441(17) Uani 1 1 d . . .
H6 H 0.3671 0.6741 0.3495 0.053 Uiso 1 1 calc R . .
C7 C 0.3574(3) 0.7194(7) 0.2646(3) 0.0483(18) Uani 1 1 d . . .
H7 H 0.3928 0.7053 0.2584 0.058 Uiso 1 1 calc R . .
C8 C 0.3213(3) 0.7584(6) 0.2193(3) 0.0437(17) Uani 1 1 d . . .
H8 H 0.3312 0.7694 0.1823 0.052 Uiso 1 1 calc R . .
C9 C 0.2691(3) 0.7805(6) 0.2315(3) 0.0388(16) Uani 1 1 d . . .
C10 C 0.2590(3) 0.7588(6) 0.2872(3) 0.0373(16) Uani 1 1 d . . .
C11 C 0.2197(3) 0.8242(6) 0.1993(3) 0.0379(16) Uani 1 1 d . . .
C12 C 0.2130(3) 0.8550(6) 0.1413(3) 0.0382(16) Uani 1 1 d . . .
C13 C 0.2257(4) 0.8939(7) 0.0357(3) 0.0484(19) Uani 1 1 d . . .
C14 C 0.1749(4) 0.9200(7) 0.0393(3) 0.049(2) Uani 1 1 d . . .
C15 C 0.2972(5) 0.7896(10) -0.0300(4) 0.087(3) Uani 1 1 d . . .
H15A H 0.3257 0.7927 0.0012 0.130 Uiso 1 1 calc R . .
H15B H 0.3121 0.7891 -0.0662 0.130 Uiso 1 1 calc R . .
H15C H 0.2765 0.7177 -0.0267 0.130 Uiso 1 1 calc R . .
C16 C 0.0715(5) 0.9798(12) 0.0060(5) 0.101(4) Uani 1 1 d . . .
H16A H 0.0552 0.9015 0.0033 0.151 Uiso 1 1 calc R . .
H16B H 0.0491 1.0363 -0.0167 0.151 Uiso 1 1 calc R . .
H16C H 0.0760 1.0054 0.0457 0.151 Uiso 1 1 calc R . .
C17 C 0.3364(3) 0.8154(8) 0.4698(3) 0.056(2) Uani 1 1 d . . .
H17 H 0.3543 0.8127 0.4370 0.068 Uiso 1 1 calc R . .
C18 C 0.3625(4) 0.8575(10) 0.5207(4) 0.075(3) Uani 1 1 d . . .
H18 H 0.3980 0.8817 0.5216 0.090 Uiso 1 1 calc R . .
C19 C 0.3380(3) 0.8655(9) 0.5708(4) 0.063(2) Uani 1 1 d . . .
H19 H 0.3561 0.8953 0.6050 0.075 Uiso 1 1 calc R . .
C20 C 0.2860(3) 0.8274(7) 0.5676(3) 0.0455(18) Uani 1 1 d . . .
C21 C 0.2633(3) 0.7863(6) 0.5150(3) 0.0394(16) Uani 1 1 d . . .
C22 C 0.1282(4) 0.6832(7) 0.4853(3) 0.053(2) Uani 1 1 d . . .
H22 H 0.1036 0.6546 0.4555 0.063 Uiso 1 1 calc R . .
C23 C 0.1123(3) 0.6969(7) 0.5395(3) 0.0494(19) Uani 1 1 d . . .
H23 H 0.0776 0.6750 0.5455 0.059 Uiso 1 1 calc R . .
C24 C 0.1456(3) 0.7413(7) 0.5844(3) 0.0493(19) Uani 1 1 d . . .
H24 H 0.1341 0.7514 0.6207 0.059 Uiso 1 1 calc R . .
C25 C 0.1970(3) 0.7711(6) 0.5745(3) 0.0445(18) Uani 1 1 d . . .
C26 C 0.2091(3) 0.7511(6) 0.5183(3) 0.0390(16) Uani 1 1 d . . .
C27 C 0.2456(3) 0.8189(7) 0.6073(3) 0.0442(17) Uani 1 1 d . . .
C28 C 0.2507(3) 0.8492(6) 0.6647(3) 0.0465(18) Uani 1 1 d . . .
C29 C 0.2854(5) 0.9144(7) 0.7684(3) 0.059(2) Uani 1 1 d . . .
C30 C 0.2360(5) 0.8878(7) 0.7712(3) 0.062(3) Uani 1 1 d . . .
C31 C 0.3896(5) 0.9736(11) 0.8031(5) 0.101(4) Uani 1 1 d . . .
H31A H 0.3997 0.8930 0.7939 0.151 Uiso 1 1 calc R . .
H31B H 0.4154 1.0058 0.8328 0.151 Uiso 1 1 calc R . .
H31C H 0.3885 1.0231 0.7691 0.151 Uiso 1 1 calc R . .
C32 C 0.1756(5) 0.7753(9) 0.8443(4) 0.092(4) Uani 1 1 d . . .
H32A H 0.1483 0.7563 0.8133 0.138 Uiso 1 1 calc R . .
H32B H 0.1601 0.7780 0.8802 0.138 Uiso 1 1 calc R . .
H32C H 0.2030 0.7146 0.8466 0.138 Uiso 1 1 calc R . .
C33 C 0.1068(4) 0.3745(8) 0.5212(4) 0.063(2) Uani 1 1 d . . .
H33 H 0.0808 0.3492 0.4921 0.075 Uiso 1 1 calc R . .
C34 C 0.1579(4) 0.3956(8) 0.5077(4) 0.068(3) Uani 1 1 d . . .
H34 H 0.1652 0.3842 0.4698 0.081 Uiso 1 1 calc R . .
C35 C 0.1994(4) 0.4341(8) 0.5494(4) 0.066(2) Uani 1 1 d . . .
H35 H 0.2338 0.4485 0.5402 0.079 Uiso 1 1 calc R . .
C36 C 0.1860(4) 0.4491(7) 0.6046(4) 0.054(2) Uani 1 1 d . . .
C37 C 0.1334(3) 0.4237(7) 0.6122(4) 0.0499(19) Uani 1 1 d . . .
C38 C 0.0825(4) 0.4458(9) 0.7492(4) 0.071(3) Uani 1 1 d . . .
H38 H 0.0512 0.4345 0.7664 0.085 Uiso 1 1 calc R . .
C39 C 0.1260(4) 0.4824(9) 0.7830(4) 0.069(3) Uani 1 1 d . . .
H39 H 0.1243 0.4957 0.8222 0.083 Uiso 1 1 calc R . .
C40 C 0.1730(4) 0.5003(8) 0.7601(4) 0.061(2) Uani 1 1 d . . .
H40 H 0.2038 0.5247 0.7832 0.073 Uiso 1 1 calc R . .
C41 C 0.1735(3) 0.4808(7) 0.7012(4) 0.055(2) Uani 1 1 d . . .
C42 C 0.1265(3) 0.4427(7) 0.6716(3) 0.0500(19) Uani 1 1 d . . .
C43 C 0.2139(3) 0.4858(7) 0.6598(4) 0.055(2) Uani 1 1 d . . .
C44 C 0.2655(4) 0.5209(7) 0.6718(4) 0.059(2) Uani 1 1 d . . .
C45 C 0.3649(4) 0.5734(9) 0.6722(5) 0.072(3) Uani 1 1 d . . .
C46 C 0.3568(4) 0.5886(8) 0.7278(6) 0.079(3) Uani 1 1 d . . .
C47 C 0.4585(9) 0.4623(19) 0.6627(10) 0.201(10) Uani 1 1 d . . .
H47A H 0.4669 0.4568 0.7039 0.301 Uiso 1 1 calc R . .
H47B H 0.4909 0.4596 0.6446 0.301 Uiso 1 1 calc R . .
H47C H 0.4358 0.3961 0.6491 0.301 Uiso 1 1 calc R . .
C48 C 0.3687(5) 0.6428(12) 0.8436(5) 0.102(4) Uani 1 1 d D . .
H48A H 0.3512 0.5672 0.8485 0.154 Uiso 1 1 calc R . .
H48B H 0.3424 0.7058 0.8383 0.154 Uiso 1 1 calc R . .
H48C H 0.3933 0.6596 0.8773 0.154 Uiso 1 1 calc R . .
C49A C 0.0040(11) 0.760(3) 0.6744(18) 0.098(12) Uiso 0.30 1 d PD . .
C49B C 0.0443(18) 0.883(3) 0.663(2) 0.117(16) Uiso 0.30 1 d PD . .
C49C C 0.069(2) 0.882(18) 0.681(17) 1.0(4) Uiso 0.40 1 d PD . .
C50 C 0.5259(6) 1.1224(14) 0.3067(7) 0.1296(3) Uiso 1 1 d D . .

loop_
_atom_site_aniso_label
_atom_site_aniso_U_11
_atom_site_aniso_U_22
_atom_site_aniso_U_33
_atom_site_aniso_U_23
_atom_site_aniso_U_13
_atom_site_aniso_U_12
Zn1 0.0627(6) 0.0432(5) 0.0250(4) -0.0012(4) 0.0023(4) -0.0023(4)
Zn2 0.0548(6) 0.0859(8) 0.0564(6) 0.0098(6) 0.0037(5) -0.0063(5)
Cl1 0.0889(15) 0.0415(10) 0.0456(11) 0.0022(9) 0.0122(10) -0.0012(10)
Cl2 0.0806(18) 0.112(2) 0.0787(18) 0.0045(16) -0.0179(14) 0.0234(16)
Cl3 0.0718(16) 0.0894(18) 0.0902(19) -0.0009(15) 0.0265(14) -0.0226(14)
S1 0.0682(13) 0.0529(11) 0.0251(8) 0.0002(8) 0.0102(8) 0.0014(10)
S2 0.0631(12) 0.0574(12) 0.0275(9) 0.0019(8) -0.0015(8) -0.0005(10)
S3 0.114(2) 0.0694(15) 0.0291(10) 0.0048(10) 0.0219(11) 0.0033(14)
S4 0.0850(17) 0.0892(18) 0.0352(11) 0.0129(11) -0.0106(11) -0.0025(14)
S5 0.0790(15) 0.0535(12) 0.0339(10) -0.0065(9) -0.0089(10) 0.0053(11)
S6 0.0855(15) 0.0558(12) 0.0238(9) -0.0004(8) 0.0073(9) 0.0031(11)
S7 0.134(3) 0.0651(15) 0.0379(12) -0.0075(11) -0.0265(14) 0.0051(15)
S8 0.160(3) 0.0569(14) 0.0280(10) -0.0017(10) 0.0227(13) 0.0051(15)
S9 0.0628(15) 0.0729(16) 0.0893(19) 0.0074(14) 0.0185(13) -0.0054(12)
S10 0.0599(14) 0.0641(15) 0.0819(17) -0.0030(12) -0.0065(12) 0.0033(11)
S11 0.076(2) 0.142(3) 0.178(4) -0.009(3) 0.043(2) -0.032(2)
S12 0.0751(19) 0.119(3) 0.131(3) -0.035(2) -0.0165(19) -0.0084(18)
N1 0.061(4) 0.046(4) 0.020(3) 0.001(2) 0.008(3) -0.007(3)
N2 0.053(4) 0.039(3) 0.032(3) 0.002(3) 0.007(3) -0.002(3)
N3 0.059(4) 0.047(4) 0.036(3) -0.005(3) 0.003(3) -0.006(3)
N4 0.055(4) 0.043(3) 0.027(3) -0.004(3) -0.002(3) -0.005(3)
N5 0.055(4) 0.058(4) 0.040(4) 0.012(3) 0.002(3) -0.002(3)
N6 0.058(4) 0.073(5) 0.042(4) 0.011(3) -0.001(3) -0.004(4)
C1 0.052(5) 0.063(5) 0.032(4) -0.002(4) 0.013(3) 0.002(4)
C2 0.051(5) 0.070(6) 0.048(5) 0.007(4) 0.011(4) 0.008(4)
C3 0.058(5) 0.058(5) 0.031(4) 0.005(3) 0.007(3) 0.007(4)
C4 0.055(4) 0.036(4) 0.023(3) -0.001(3) 0.002(3) -0.002(3)
C5 0.050(4) 0.036(4) 0.031(4) -0.003(3) 0.005(3) -0.004(3)
C6 0.049(4) 0.046(4) 0.037(4) -0.002(3) 0.001(3) 0.001(3)
C7 0.048(4) 0.049(5) 0.049(5) -0.004(4) 0.008(4) 0.000(4)
C8 0.056(5) 0.041(4) 0.037(4) 0.005(3) 0.016(3) -0.002(3)
C9 0.057(4) 0.035(4) 0.026(3) -0.005(3) 0.011(3) -0.005(3)
C10 0.054(4) 0.034(4) 0.025(3) 0.001(3) 0.006(3) -0.002(3)
C11 0.053(4) 0.038(4) 0.022(3) -0.004(3) 0.002(3) 0.001(3)
C12 0.054(4) 0.038(4) 0.023(3) -0.003(3) 0.008(3) -0.002(3)
C13 0.084(6) 0.044(4) 0.018(3) 0.001(3) 0.006(3) 0.000(4)
C14 0.088(6) 0.039(4) 0.019(3) -0.001(3) -0.001(4) -0.003(4)
C15 0.115(9) 0.091(8) 0.059(6) -0.002(6) 0.035(6) -0.004(7)
C16 0.094(8) 0.120(10) 0.084(8) 0.021(7) -0.012(7) 0.034(7)
C17 0.057(5) 0.071(6) 0.043(5) -0.013(4) 0.015(4) -0.008(4)
C18 0.055(5) 0.110(8) 0.060(6) -0.020(6) 0.010(4) -0.019(5)
C19 0.058(5) 0.087(7) 0.042(5) -0.009(4) 0.002(4) -0.005(5)
C20 0.057(5) 0.043(4) 0.036(4) -0.006(3) 0.002(3) -0.003(4)
C21 0.054(4) 0.040(4) 0.024(3) -0.002(3) 0.003(3) 0.004(3)
C22 0.072(6) 0.047(5) 0.038(4) -0.001(3) 0.002(4) -0.013(4)
C23 0.059(5) 0.050(5) 0.039(4) -0.001(3) 0.007(4) -0.008(4)
C24 0.063(5) 0.048(4) 0.040(4) 0.009(3) 0.018(4) -0.001(4)
C25 0.067(5) 0.036(4) 0.029(4) -0.001(3) -0.002(3) 0.003(3)
C26 0.053(4) 0.038(4) 0.027(3) -0.001(3) 0.004(3) 0.002(3)
C27 0.060(5) 0.045(4) 0.028(4) 0.003(3) 0.005(3) 0.003(4)
C28 0.067(5) 0.039(4) 0.030(4) -0.003(3) -0.008(3) 0.004(4)
C29 0.112(8) 0.039(4) 0.024(4) 0.001(3) -0.006(4) 0.010(5)
C30 0.121(9) 0.041(5) 0.023(4) -0.002(3) 0.003(5) 0.010(5)
C31 0.114(10) 0.083(8) 0.092(8) -0.011(6) -0.047(8) 0.000(7)
C32 0.150(11) 0.072(7) 0.058(6) -0.009(5) 0.032(7) -0.004(7)
C33 0.078(6) 0.055(5) 0.055(5) 0.011(4) 0.003(5) 0.002(5)
C34 0.110(8) 0.053(5) 0.043(5) 0.015(4) 0.022(5) 0.015(5)
C35 0.067(6) 0.056(5) 0.076(7) 0.025(5) 0.013(5) 0.011(4)
C36 0.068(5) 0.041(4) 0.053(5) 0.021(4) 0.012(4) 0.008(4)
C37 0.048(4) 0.046(4) 0.055(5) 0.018(4) 0.002(4) 0.002(4)
C38 0.075(6) 0.099(7) 0.040(5) 0.011(5) 0.010(4) 0.011(6)
C39 0.073(6) 0.076(6) 0.056(6) 0.002(5) 0.000(5) 0.007(5)
C40 0.068(6) 0.053(5) 0.056(5) 0.001(4) -0.018(4) 0.004(4)
C41 0.064(5) 0.038(4) 0.060(5) 0.013(4) -0.003(4) 0.004(4)
C42 0.050(5) 0.053(5) 0.044(4) 0.013(4) -0.005(4) 0.002(4)
C43 0.051(5) 0.044(4) 0.069(6) 0.016(4) 0.003(4) 0.005(4)
C44 0.064(5) 0.040(4) 0.073(6) 0.013(4) 0.008(4) 0.004(4)
C45 0.049(5) 0.067(6) 0.101(8) -0.003(6) 0.012(5) -0.014(4)
C46 0.064(6) 0.049(5) 0.122(10) -0.005(6) 0.001(6) 0.004(5)
C47 0.21(2) 0.19(2) 0.20(2) -0.013(17) 0.052(18) 0.070(18)
C48 0.115(10) 0.104(9) 0.087(8) -0.024(7) 0.005(7) 0.001(8)

loop_
_atom_type_symbol
_atom_type_description
_atom_type_scat_dispersion_real
_atom_type_scat_dispersion_imag
_atom_type_scat_source
C C 0.0033 0.0016 'International Tables Vol C Tables 4.2.6.8 and 6.1.1.4'
H H 0.0000 0.0000 'International Tables Vol C Tables 4.2.6.8 and 6.1.1.4'
Cl Cl 0.1484 0.1585 'International Tables Vol C Tables 4.2.6.8 and 6.1.1.4'
N N 0.0061 0.0033 'International Tables Vol C Tables 4.2.6.8 and 6.1.1.4'
O O 0.0106 0.0060 'International Tables Vol C Tables 4.2.6.8 and 6.1.1.4'
S S 0.1246 0.1234 'International Tables Vol C Tables 4.2.6.8 and 6.1.1.4'
Zn Zn 0.2839 1.4301 'International Tables Vol C Tables 4.2.6.8 and 6.1.1.4'

loop_
_geom_angle_atom_site_label_1
_geom_angle_atom_site_label_2
_geom_angle_atom_site_label_3
_geom_angle
_geom_angle_site_symmetry_1
_geom_angle_site_symmetry_3
_geom_angle_publ_flag
N3 Zn1 N1 126.9(2) . . ?
N3 Zn1 Cl1 114.69(19) . . ?
N1 Zn1 Cl1 118.36(17) . . ?
N3 Zn1 N2 96.1(2) . . ?
N1 Zn1 N2 81.9(2) . . ?
Cl1 Zn1 N2 94.40(16) . . ?
N3 Zn1 N4 80.8(2) . . ?
N1 Zn1 N4 91.9(2) . . ?
Cl1 Zn1 N4 96.13(16) . . ?
N2 Zn1 N4 169.4(2) . . ?
N5 Zn2 N6 84.8(3) . . ?
N5 Zn2 Cl3 110.3(2) . . ?
N6 Zn2 Cl3 114.4(2) . . ?
N5 Zn2 Cl2 114.6(2) . . ?
N6 Zn2 Cl2 105.4(2) . . ?
Cl3 Zn2 Cl2 121.40(12) . . ?
Cl6A Zn3A Cl6C 112.6(5) . . ?
Cl6A Zn3A Cl5A 9.4(9) . . ?
Cl6C Zn3A Cl5A 108.9(10) . . ?
Cl6A Zn3A O2 115.1(4) . . ?
Cl6C Zn3A O2 97.1(4) . . ?
Cl5A Zn3A O2 124.5(7) . . ?
Cl6A Zn3A Cl4A 110.5(5) . . ?
Cl6C Zn3A Cl4A 114.1(4) . . ?
Cl5A Zn3A Cl4A 105.6(9) . . ?
O2 Zn3A Cl4A 106.8(4) . . ?
Cl6A Zn3B Cl5B 117.8(8) . . ?
Cl6A Zn3B Cl5D 134.9(9) . . ?
Cl5B Zn3B Cl5D 21.2(7) . . ?
Cl6A Zn3B Cl4B 116.2(6) . . ?
Cl5B Zn3B Cl4B 113.0(6) . . ?
Cl5D Zn3B Cl4B 105.1(8) . . ?
Cl6A Zn3B Cl6B 143.4(16) . . ?
Cl5B Zn3B Cl6B 25.8(14) . . ?
Cl5D Zn3B Cl6B 11.9(15) . . ?
Cl4B Zn3B Cl6B 93.6(13) . . ?
Cl4C Zn3C Cl5D 122.1(10) . . ?
Cl4C Zn3C Cl6A 21.7(6) . . ?
Cl5D Zn3C Cl6A 112.3(8) . . ?
Cl4C Zn3C Cl5C 104.9(9) . . ?
Cl5D Zn3C Cl5C 101.9(9) . . ?
Cl6A Zn3C Cl5C 89.5(6) . . ?
Cl6A Cl4C Zn3C 88.5(19) . . ?
Cl5D Cl5B Cl6B 28(4) . . ?
Cl5D Cl5B Zn3B 80(2) . . ?
Cl6B Cl5B Zn3B 84(3) . . ?
Cl6B Cl5D Cl5B 100(10) . . ?
Cl6B Cl5D Zn3B 99(9) . . ?
Cl5B Cl5D Zn3B 79(2) . . ?
Cl6B Cl5D Zn3C 81(9) . . ?
Cl5B Cl5D Zn3C 61(2) . . ?
Zn3B Cl5D Zn3C 28.9(4) . . ?
Cl4C Cl6A Zn3B 98.1(19) . . ?
Cl4C Cl6A Zn3A 110.7(19) . . ?
Zn3B Cl6A Zn3A 61.6(4) . . ?
Cl4C Cl6A Zn3C 69.8(18) . . ?
Zn3B Cl6A Zn3C 28.8(4) . . ?
Zn3A Cl6A Zn3C 69.5(4) . . ?
Cl5D Cl6B Cl5B 51(7) . . ?
Cl5D Cl6B Zn3B 69(9) . . ?
Cl5B Cl6B Zn3B 70(3) . . ?
Cl6C Cl6C Zn3A 165.2(9) 2_655 . ?
C12 S1 C13 96.3(4) . . ?
C12 S2 C14 95.3(4) . . ?
C13 S3 C15 103.8(4) . . ?
C16 S4 C14 103.5(5) . . ?
C28 S5 C29 95.3(5) . . ?
C28 S6 C30 96.5(5) . . ?
C31 S7 C29 105.1(5) . . ?
C30 S8 C32 102.8(5) . . ?
C44 S9 C45 96.8(5) . . ?
C46 S10 C44 97.1(5) . . ?
C47 S11 C45 101.8(9) . . ?
C46 S12 C48 103.5(6) . . ?
C50 O2 Zn3A 135.7(10) . . ?
C5 N1 C1 114.7(6) . . ?
C5 N1 Zn1 109.8(5) . . ?
C1 N1 Zn1 135.1(5) . . ?
C6 N2 C10 115.3(6) . . ?
C6 N2 Zn1 142.2(5) . . ?
C10 N2 Zn1 102.4(5) . . ?
C21 N3 C17 116.0(6) . . ?
C21 N3 Zn1 111.3(5) . . ?
C17 N3 Zn1 132.4(5) . . ?
C26 N4 C22 115.0(6) . . ?
C26 N4 Zn1 101.2(5) . . ?
C22 N4 Zn1 143.6(5) . . ?
C33 N5 C37 114.6(8) . . ?
C33 N5 Zn2 139.8(6) . . ?
C37 N5 Zn2 105.6(5) . . ?
C42 N6 C38 113.8(8) . . ?
C42 N6 Zn2 104.3(5) . . ?
C38 N6 Zn2 141.9(7) . . ?
N1 C1 C2 121.9(7) . . ?
N1 C1 H1 119.0 . . ?
C2 C1 H1 119.0 . . ?
C1 C2 C3 122.6(8) . . ?
C1 C2 H2 118.7 . . ?
C3 C2 H2 118.7 . . ?
C2 C3 C4 116.8(7) . . ?
C2 C3 H3 121.6 . . ?
C4 C3 H3 121.6 . . ?
C5 C4 C3 115.3(6) . . ?
C5 C4 C11 107.9(6) . . ?
C3 C4 C11 136.8(6) . . ?
N1 C5 C4 128.7(7) . . ?
N1 C5 C10 122.9(6) . . ?
C4 C5 C10 108.5(6) . . ?
N2 C6 C7 122.0(7) . . ?
N2 C6 H6 119.0 . . ?
C7 C6 H6 119.0 . . ?
C8 C7 C6 121.3(7) . . ?
C8 C7 H7 119.4 . . ?
C6 C7 H7 119.4 . . ?
C7 C8 C9 116.8(7) . . ?
C7 C8 H8 121.6 . . ?
C9 C8 H8 121.6 . . ?
C10 C9 C8 116.3(7) . . ?
C10 C9 C11 107.7(6) . . ?
C8 C9 C11 136.0(6) . . ?
N2 C10 C9 128.3(7) . . ?
N2 C10 C5 122.4(6) . . ?
C9 C10 C5 109.3(6) . . ?
C12 C11 C4 127.6(6) . . ?
C12 C11 C9 125.8(7) . . ?
C4 C11 C9 106.6(5) . . ?
C11 C12 S1 123.0(6) . . ?
C11 C12 S2 122.3(6) . . ?
S1 C12 S2 114.7(4) . . ?
C14 C13 S1 116.7(6) . . ?
C14 C13 S3 122.8(6) . . ?
S1 C13 S3 120.2(5) . . ?
C13 C14 S2 116.8(6) . . ?
C13 C14 S4 122.1(6) . . ?
S2 C14 S4 121.0(6) . . ?
S3 C15 H15A 109.5 . . ?
S3 C15 H15B 109.5 . . ?
H15A C15 H15B 109.5 . . ?
S3 C15 H15C 109.5 . . ?
H15A C15 H15C 109.5 . . ?
H15B C15 H15C 109.5 . . ?
S4 C16 H16A 109.5 . . ?
S4 C16 H16B 109.5 . . ?
H16A C16 H16B 109.5 . . ?
S4 C16 H16C 109.5 . . ?
H16A C16 H16C 109.5 . . ?
H16B C16 H16C 109.5 . . ?
N3 C17 C18 120.8(8) . . ?
N3 C17 H17 119.6 . . ?
C18 C17 H17 119.6 . . ?
C17 C18 C19 122.4(9) . . ?
C17 C18 H18 118.8 . . ?
C19 C18 H18 118.8 . . ?
C20 C19 C18 116.7(8) . . ?
C20 C19 H19 121.6 . . ?
C18 C19 H19 121.6 . . ?
C21 C20 C19 116.6(7) . . ?
C21 C20 C27 107.3(7) . . ?
C19 C20 C27 136.0(7) . . ?
N3 C21 C20 127.3(7) . . ?
N3 C21 C26 122.5(6) . . ?
C20 C21 C26 110.2(6) . . ?
N4 C22 C23 122.2(7) . . ?
N4 C22 H22 118.9 . . ?
C23 C22 H22 118.9 . . ?
C24 C23 C22 121.9(8) . . ?
C24 C23 H23 119.1 . . ?
C22 C23 H23 119.1 . . ?
C23 C24 C25 117.9(7) . . ?
C23 C24 H24 121.1 . . ?
C25 C24 H24 121.1 . . ?
C24 C25 C26 115.4(7) . . ?
C24 C25 C27 137.9(7) . . ?
C26 C25 C27 106.7(7) . . ?
N4 C26 C25 127.7(7) . . ?
N4 C26 C21 123.7(6) . . ?
C25 C26 C21 108.6(6) . . ?
C28 C27 C20 127.5(7) . . ?
C28 C27 C25 125.4(7) . . ?
C20 C27 C25 107.1(6) . . ?
C27 C28 S6 123.6(6) . . ?
C27 C28 S5 122.7(7) . . ?
S6 C28 S5 113.7(4) . . ?
C30 C29 S7 124.2(7) . . ?
C30 C29 S5 117.8(6) . . ?
S7 C29 S5 117.9(7) . . ?
C29 C30 S8 123.3(7) . . ?
C29 C30 S6 116.7(7) . . ?
S8 C30 S6 119.5(7) . . ?
S7 C31 H31A 109.5 . . ?
S7 C31 H31B 109.5 . . ?
H31A C31 H31B 109.5 . . ?
S7 C31 H31C 109.5 . . ?
H31A C31 H31C 109.5 . . ?
H31B C31 H31C 109.5 . . ?
S8 C32 H32A 109.5 . . ?
S8 C32 H32B 109.5 . . ?
H32A C32 H32B 109.5 . . ?
S8 C32 H32C 109.5 . . ?
H32A C32 H32C 109.5 . . ?
H32B C32 H32C 109.5 . . ?
N5 C33 C34 122.3(9) . . ?
N5 C33 H33 118.9 . . ?
C34 C33 H33 118.9 . . ?
C33 C34 C35 122.1(9) . . ?
C33 C34 H34 119.0 . . ?
C35 C34 H34 119.0 . . ?
C36 C35 C34 116.1(9) . . ?
C36 C35 H35 121.9 . . ?
C34 C35 H35 121.9 . . ?
C35 C36 C37 115.8(8) . . ?
C35 C36 C43 135.7(9) . . ?
C37 C36 C43 108.5(7) . . ?
N5 C37 C36 129.2(8) . . ?
N5 C37 C42 122.2(7) . . ?
C36 C37 C42 108.6(7) . . ?
N6 C38 C39 124.7(10) . . ?
N6 C38 H38 117.7 . . ?
C39 C38 H38 117.7 . . ?
C38 C39 C40 120.2(9) . . ?
C38 C39 H39 119.9 . . ?
C40 C39 H39 119.9 . . ?
C39 C40 C41 117.8(8) . . ?
C39 C40 H40 121.1 . . ?
C41 C40 H40 121.1 . . ?
C42 C41 C40 116.3(8) . . ?
C42 C41 C43 107.6(8) . . ?
C40 C41 C43 136.1(8) . . ?
N6 C42 C41 127.2(8) . . ?
N6 C42 C37 123.0(7) . . ?
C41 C42 C37 109.8(8) . . ?
C44 C43 C36 128.3(9) . . ?
C44 C43 C41 126.2(8) . . ?
C36 C43 C41 105.5(7) . . ?
C43 C44 S9 125.2(8) . . ?
C43 C44 S10 121.2(7) . . ?
S9 C44 S10 113.6(5) . . ?
C46 C45 S11 124.3(8) . . ?
C46 C45 S9 117.7(8) . . ?
S11 C45 S9 117.9(7) . . ?
C45 C46 S12 125.0(9) . . ?
C45 C46 S10 114.6(8) . . ?
S12 C46 S10 120.3(8) . . ?
S11 C47 H47A 109.5 . . ?
S11 C47 H47B 109.5 . . ?
H47A C47 H47B 109.5 . . ?
S11 C47 H47C 109.5 . . ?
H47A C47 H47C 109.5 . . ?
H47B C47 H47C 109.5 . . ?
S12 C48 H48A 109.5 . . ?
S12 C48 H48B 109.5 . . ?
H48A C48 H48B 109.5 . . ?
S12 C48 H48C 109.5 . . ?
H48A C48 H48C 109.5 . . ?
H48B C48 H48C 109.5 . . ?
Cl8A C49A Cl7A 107.3(19) . . ?
Cl7B C49B Cl8B 81.8(18) . . ?
Cl8C C49C Cl7C 96.2(17) . . ?

loop_
_geom_bond_atom_site_label_1
_geom_bond_atom_site_label_2
_geom_bond_distance
_geom_bond_site_symmetry_2
_geom_bond_publ_flag
Zn1 N3 2.065(6) . ?
Zn1 N1 2.076(6) . ?
Zn1 Cl1 2.225(2) . ?
Zn1 N2 2.331(6) . ?
Zn1 N4 2.387(6) . ?
Zn2 N5 2.116(7) . ?
Zn2 N6 2.153(7) . ?
Zn2 Cl3 2.189(3) . ?
Zn2 Cl2 2.189(3) . ?
Zn3A Cl6A 2.194(12) . ?
Zn3A Cl6C 2.225(10) . ?
Zn3A Cl5A 2.250(18) . ?
Zn3A O2 2.293(10) . ?
Zn3A Cl4A 2.315(11) . ?
Zn3B Cl6A 1.924(17) . ?
Zn3B Cl5B 2.273(15) . ?
Zn3B Cl5D 2.28(3) . ?
Zn3B Cl4B 2.357(12) . ?
Zn3B Cl6B 2.41(6) . ?
Zn3C Cl4C 2.22(3) . ?
Zn3C Cl5D 2.31(3) . ?
Zn3C Cl6A 2.362(17) . ?
Zn3C Cl5C 2.381(15) . ?
Cl4C Cl6A 0.87(2) . ?
Cl5B Cl5D 0.84(3) . ?
Cl5B Cl6B 1.05(6) . ?
Cl5D Cl6B 0.50(6) . ?
Cl6C Cl6C 0.843(18) 2_655 ?
Cl7A C49A 1.756(19) . ?
Cl7B C49B 1.74(2) . ?
Cl7C C49C 1.75(2) . ?
Cl8A C49A 1.735(19) . ?
Cl8B C49B 1.75(2) . ?
Cl8C C49C 1.75(2) . ?
S1 C12 1.716(7) . ?
S1 C13 1.744(7) . ?
S2 C12 1.744(7) . ?
S2 C14 1.753(8) . ?
S3 C13 1.749(8) . ?
S3 C15 1.775(11) . ?
S4 C16 1.730(12) . ?
S4 C14 1.755(8) . ?
S5 C28 1.744(8) . ?
S5 C29 1.776(9) . ?
S6 C28 1.740(9) . ?
S6 C30 1.758(9) . ?
S7 C31 1.701(14) . ?
S7 C29 1.775(9) . ?
S8 C30 1.745(10) . ?
S8 C32 1.760(11) . ?
S9 C44 1.703(10) . ?
S9 C45 1.764(10) . ?
S10 C46 1.752(11) . ?
S10 C44 1.775(10) . ?
S11 C47 1.75(2) . ?
S11 C45 1.750(10) . ?
S12 C46 1.725(12) . ?
S12 C48 1.804(11) . ?
O1A O1B 0.96(4) . ?
O2 C50 1.294(13) . ?
N1 C5 1.337(9) . ?
N1 C1 1.361(10) . ?
N2 C6 1.329(9) . ?
N2 C10 1.339(9) . ?
N3 C21 1.332(9) . ?
N3 C17 1.340(10) . ?
N4 C26 1.327(9) . ?
N4 C22 1.336(10) . ?
N5 C33 1.321(11) . ?
N5 C37 1.337(10) . ?
N6 C42 1.332(10) . ?
N6 C38 1.349(11) . ?
C1 C2 1.371(11) . ?
C1 H1 0.9400 . ?
C2 C3 1.404(11) . ?
C2 H2 0.9400 . ?
C3 C4 1.416(11) . ?
C3 H3 0.9400 . ?
C4 C5 1.398(9) . ?
C4 C11 1.461(10) . ?
C5 C10 1.451(10) . ?
C6 C7 1.417(10) . ?
C6 H6 0.9400 . ?
C7 C8 1.396(10) . ?
C7 H7 0.9400 . ?
C8 C9 1.410(10) . ?
C8 H8 0.9400 . ?
C9 C10 1.383(9) . ?
C9 C11 1.473(10) . ?
C11 C12 1.397(9) . ?
C13 C14 1.336(12) . ?
C15 H15A 0.9700 . ?
C15 H15B 0.9700 . ?
C15 H15C 0.9700 . ?
C16 H16A 0.9700 . ?
C16 H16B 0.9700 . ?
C16 H16C 0.9700 . ?
C17 C18 1.382(12) . ?
C17 H17 0.9400 . ?
C18 C19 1.394(12) . ?
C18 H18 0.9400 . ?
C19 C20 1.385(11) . ?
C19 H19 0.9400 . ?
C20 C21 1.382(9) . ?
C20 C27 1.467(11) . ?
C21 C26 1.443(10) . ?
C22 C23 1.389(11) . ?
C22 H22 0.9400 . ?
C23 C24 1.369(11) . ?
C23 H23 0.9400 . ?
C24 C25 1.394(11) . ?
C24 H24 0.9400 . ?
C25 C26 1.408(10) . ?
C25 C27 1.480(11) . ?
C27 C28 1.381(10) . ?
C29 C30 1.299(14) . ?
C31 H31A 0.9700 . ?
C31 H31B 0.9700 . ?
C31 H31C 0.9700 . ?
C32 H32A 0.9700 . ?
C32 H32B 0.9700 . ?
C32 H32C 0.9700 . ?
C33 C34 1.391(14) . ?
C33 H33 0.9400 . ?
C34 C35 1.422(14) . ?
C34 H34 0.9400 . ?
C35 C36 1.388(12) . ?
C35 H35 0.9400 . ?
C36 C37 1.396(11) . ?
C36 C43 1.464(12) . ?
C37 C42 1.442(11) . ?
C38 C39 1.350(13) . ?
C38 H38 0.9400 . ?
C39 C40 1.380(13) . ?
C39 H39 0.9400 . ?
C40 C41 1.402(12) . ?
C40 H40 0.9400 . ?
C41 C42 1.380(11) . ?
C41 C43 1.495(12) . ?
C43 C44 1.368(12) . ?
C45 C46 1.357(15) . ?
C47 H47A 0.9700 . ?
C47 H47B 0.9700 . ?
C47 H47C 0.9700 . ?
C48 H48A 0.9700 . ?
C48 H48B 0.9700 . ?
C48 H48C 0.9700 . ?

loop_
_geom_torsion_atom_site_label_1
_geom_torsion_atom_site_label_2
_geom_torsion_atom_site_label_3
_geom_torsion_atom_site_label_4
_geom_torsion
_geom_torsion_site_symmetry_1
_geom_torsion_site_symmetry_2
_geom_torsion_site_symmetry_3
_geom_torsion_site_symmetry_4
_geom_torsion_publ_flag
Cl5D Zn3C Cl4C Cl6A 69(2) . . . . ?
Cl5C Zn3C Cl4C Cl6A -46(2) . . . . ?
Cl6A Zn3B Cl5B Cl5D -148(2) . . . . ?
Cl4B Zn3B Cl5B Cl5D 72(3) . . . . ?
Cl6B Zn3B Cl5B Cl5D 28(4) . . . . ?
Cl6A Zn3B Cl5B Cl6B -176(3) . . . . ?
Cl5D Zn3B Cl5B Cl6B -28(4) . . . . ?
Cl4B Zn3B Cl5B Cl6B 44(4) . . . . ?
Zn3B Cl5B Cl5D Cl6B -97(10) . . . . ?
Cl6B Cl5B Cl5D Zn3B 97(10) . . . . ?
Cl6B Cl5B Cl5D Zn3C 74(10) . . . . ?
Zn3B Cl5B Cl5D Zn3C -23.7(9) . . . . ?
Cl6A Zn3B Cl5D Cl6B 140(10) . . . . ?
Cl5B Zn3B Cl5D Cl6B 99(10) . . . . ?
Cl4B Zn3B Cl5D Cl6B -16(10) . . . . ?
Cl6A Zn3B Cl5D Cl5B 41(3) . . . . ?
Cl4B Zn3B Cl5D Cl5B -115(3) . . . . ?
Cl6B Zn3B Cl5D Cl5B -99(10) . . . . ?
Cl6A Zn3B Cl5D Zn3C 87.6(12) . . . . ?
Cl5B Zn3B Cl5D Zn3C 46(2) . . . . ?
Cl4B Zn3B Cl5D Zn3C -68.7(7) . . . . ?
Cl6B Zn3B Cl5D Zn3C -53(10) . . . . ?
Cl4C Zn3C Cl5D Cl6B 172(9) . . . . ?
Cl6A Zn3C Cl5D Cl6B -166(9) . . . . ?
Cl5C Zn3C Cl5D Cl6B -72(10) . . . . ?
Cl4C Zn3C Cl5D Cl5B 65(3) . . . . ?
Cl6A Zn3C Cl5D Cl5B 87(3) . . . . ?
Cl5C Zn3C Cl5D Cl5B -179(3) . . . . ?
Cl4C Zn3C Cl5D Zn3B -60.4(11) . . . . ?
Cl6A Zn3C Cl5D Zn3B -38.6(8) . . . . ?
Cl5C Zn3C Cl5D Zn3B 55.9(8) . . . . ?
Zn3C Cl4C Cl6A Zn3B -5.2(10) . . . . ?
Zn3C Cl4C Cl6A Zn3A 57.5(13) . . . . ?
Cl5B Zn3B Cl6A Cl4C -53(2) . . . . ?
Cl5D Zn3B Cl6A Cl4C -69(2) . . . . ?
Cl4B Zn3B Cl6A Cl4C 85(2) . . . . ?
Cl6B Zn3B Cl6A Cl4C -56(3) . . . . ?
Cl5B Zn3B Cl6A Zn3A -162.6(8) . . . . ?
Cl5D Zn3B Cl6A Zn3A -178.2(12) . . . . ?
Cl4B Zn3B Cl6A Zn3A -23.9(5) . . . . ?
Cl6B Zn3B Cl6A Zn3A -165(2) . . . . ?
Cl5B Zn3B Cl6A Zn3C -63.7(9) . . . . ?
Cl5D Zn3B Cl6A Zn3C -79.3(12) . . . . ?
Cl4B Zn3B Cl6A Zn3C 75.1(8) . . . . ?
Cl6B Zn3B Cl6A Zn3C -66(2) . . . . ?
Cl6C Zn3A Cl6A Cl4C 85(2) . . . . ?
Cl5A Zn3A Cl6A Cl4C 17(8) . . . . ?
O2 Zn3A Cl6A Cl4C -165(2) . . . . ?
Cl4A Zn3A Cl6A Cl4C -43(2) . . . . ?
Cl6C Zn3A Cl6A Zn3B 173.6(5) . . . . ?
Cl5A Zn3A Cl6A Zn3B 105(8) . . . . ?
O2 Zn3A Cl6A Zn3B -76.4(6) . . . . ?
Cl4A Zn3A Cl6A Zn3B 44.7(6) . . . . ?
Cl6C Zn3A Cl6A Zn3C 143.1(4) . . . . ?
Cl5A Zn3A Cl6A Zn3C 74(8) . . . . ?
O2 Zn3A Cl6A Zn3C -106.9(5) . . . . ?
Cl4A Zn3A Cl6A Zn3C 14.2(5) . . . . ?
Cl5D Zn3C Cl6A Cl4C -121(2) . . . . ?
Cl5C Zn3C Cl6A Cl4C 136(2) . . . . ?
Cl4C Zn3C Cl6A Zn3B 169(2) . . . . ?
Cl5D Zn3C Cl6A Zn3B 47.8(10) . . . . ?
Cl5C Zn3C Cl6A Zn3B -54.9(8) . . . . ?
Cl4C Zn3C Cl6A Zn3A -123(2) . . . . ?
Cl5D Zn3C Cl6A Zn3A 115.9(8) . . . . ?
Cl5C Zn3C Cl6A Zn3A 13.2(6) . . . . ?
Zn3B Cl5D Cl6B Cl5B -81(4) . . . . ?
Zn3C Cl5D Cl6B Cl5B -58(4) . . . . ?
Cl5B Cl5D Cl6B Zn3B 81(4) . . . . ?
Zn3C Cl5D Cl6B Zn3B 23(3) . . . . ?
Zn3B Cl5B Cl6B Cl5D 79(9) . . . . ?
Cl5D Cl5B Cl6B Zn3B -79(9) . . . . ?
Cl6A Zn3B Cl6B Cl5D -50(11) . . . . ?
Cl5B Zn3B Cl6B Cl5D -55(8) . . . . ?
Cl4B Zn3B Cl6B Cl5D 164(10) . . . . ?
Cl6A Zn3B Cl6B Cl5B 6(5) . . . . ?
Cl5D Zn3B Cl6B Cl5B 55(8) . . . . ?
Cl4B Zn3B Cl6B Cl5B -140(3) . . . . ?
Cl6A Zn3A Cl6C Cl6C 87(8) . . . 2_655 ?
Cl5A Zn3A Cl6C Cl6C 96(8) . . . 2_655 ?
O2 Zn3A Cl6C Cl6C -34(8) . . . 2_655 ?
Cl4A Zn3A Cl6C Cl6C -146(8) . . . 2_655 ?
Cl6A Zn3A O2 C50 -98.2(16) . . . . ?
Cl6C Zn3A O2 C50 20.9(16) . . . . ?
Cl5A Zn3A O2 C50 -97.9(19) . . . . ?
Cl4A Zn3A O2 C50 138.8(15) . . . . ?
N3 Zn1 N1 C5 98.8(5) . . . . ?
Cl1 Zn1 N1 C5 -83.4(5) . . . . ?
N2 Zn1 N1 C5 7.2(5) . . . . ?
N4 Zn1 N1 C5 178.6(5) . . . . ?
N3 Zn1 N1 C1 -89.0(8) . . . . ?
Cl1 Zn1 N1 C1 88.8(7) . . . . ?
N2 Zn1 N1 C1 179.4(7) . . . . ?
N4 Zn1 N1 C1 -9.2(7) . . . . ?
N3 Zn1 N2 C6 52.1(8) . . . . ?
N1 Zn1 N2 C6 178.6(8) . . . . ?
Cl1 Zn1 N2 C6 -63.4(8) . . . . ?
N4 Zn1 N2 C6 124.3(11) . . . . ?
N3 Zn1 N2 C10 -133.5(4) . . . . ?
N1 Zn1 N2 C10 -7.0(4) . . . . ?
Cl1 Zn1 N2 C10 111.0(4) . . . . ?
N4 Zn1 N2 C10 -61.2(13) . . . . ?
N1 Zn1 N3 C21 91.7(5) . . . . ?
Cl1 Zn1 N3 C21 -86.2(5) . . . . ?
N2 Zn1 N3 C21 176.1(5) . . . . ?
N4 Zn1 N3 C21 6.3(5) . . . . ?
N1 Zn1 N3 C17 -94.6(8) . . . . ?
Cl1 Zn1 N3 C17 87.5(8) . . . . ?
N2 Zn1 N3 C17 -10.2(8) . . . . ?
N4 Zn1 N3 C17 -180.0(8) . . . . ?
N3 Zn1 N4 C26 -6.3(4) . . . . ?
N1 Zn1 N4 C26 -133.4(4) . . . . ?
Cl1 Zn1 N4 C26 107.8(4) . . . . ?
N2 Zn1 N4 C26 -79.9(12) . . . . ?
N3 Zn1 N4 C22 -179.3(9) . . . . ?
N1 Zn1 N4 C22 53.6(9) . . . . ?
Cl1 Zn1 N4 C22 -65.2(9) . . . . ?
N2 Zn1 N4 C22 107.1(13) . . . . ?
N6 Zn2 N5 C33 178.2(9) . . . . ?
Cl3 Zn2 N5 C33 64.0(9) . . . . ?
Cl2 Zn2 N5 C33 -77.3(9) . . . . ?
N6 Zn2 N5 C37 -0.1(5) . . . . ?
Cl3 Zn2 N5 C37 -114.3(5) . . . . ?
Cl2 Zn2 N5 C37 104.4(5) . . . . ?
N5 Zn2 N6 C42 0.9(5) . . . . ?
Cl3 Zn2 N6 C42 110.8(5) . . . . ?
Cl2 Zn2 N6 C42 -113.2(5) . . . . ?
N5 Zn2 N6 C38 179.7(11) . . . . ?
Cl3 Zn2 N6 C38 -70.4(11) . . . . ?
Cl2 Zn2 N6 C38 65.5(11) . . . . ?
C5 N1 C1 C2 0.3(11) . . . . ?
Zn1 N1 C1 C2 -171.6(6) . . . . ?
N1 C1 C2 C3 0.2(13) . . . . ?
C1 C2 C3 C4 -1.5(13) . . . . ?
C2 C3 C4 C5 2.0(10) . . . . ?
C2 C3 C4 C11 180.0(8) . . . . ?
C1 N1 C5 C4 0.5(11) . . . . ?
Zn1 N1 C5 C4 174.4(6) . . . . ?
C1 N1 C5 C10 179.3(7) . . . . ?
Zn1 N1 C5 C10 -6.8(8) . . . . ?
C3 C4 C5 N1 -1.7(11) . . . . ?
C11 C4 C5 N1 179.8(7) . . . . ?
C3 C4 C5 C10 179.3(6) . . . . ?
C11 C4 C5 C10 0.8(8) . . . . ?
C10 N2 C6 C7 -1.2(10) . . . . ?
Zn1 N2 C6 C7 172.8(6) . . . . ?
N2 C6 C7 C8 -0.1(11) . . . . ?
C6 C7 C8 C9 1.4(11) . . . . ?
C7 C8 C9 C10 -1.3(10) . . . . ?
C7 C8 C9 C11 178.0(7) . . . . ?
C6 N2 C10 C9 1.3(11) . . . . ?
Zn1 N2 C10 C9 -174.9(6) . . . . ?
C6 N2 C10 C5 -177.8(6) . . . . ?
Zn1 N2 C10 C5 5.9(7) . . . . ?
C8 C9 C10 N2 0.0(11) . . . . ?
C11 C9 C10 N2 -179.5(7) . . . . ?
C8 C9 C10 C5 179.2(6) . . . . ?
C11 C9 C10 C5 -0.3(8) . . . . ?
N1 C5 C10 N2 -0.1(11) . . . . ?
C4 C5 C10 N2 178.9(6) . . . . ?
N1 C5 C10 C9 -179.4(6) . . . . ?
C4 C5 C10 C9 -0.3(8) . . . . ?
C5 C4 C11 C12 179.0(7) . . . . ?
C3 C4 C11 C12 0.9(14) . . . . ?
C5 C4 C11 C9 -1.0(7) . . . . ?
C3 C4 C11 C9 -179.0(8) . . . . ?
C10 C9 C11 C12 -179.2(7) . . . . ?
C8 C9 C11 C12 1.5(13) . . . . ?
C10 C9 C11 C4 0.7(7) . . . . ?
C8 C9 C11 C4 -178.5(8) . . . . ?
C4 C11 C12 S1 179.4(6) . . . . ?
C9 C11 C12 S1 -0.7(10) . . . . ?
C4 C11 C12 S2 0.2(10) . . . . ?
C9 C11 C12 S2 -179.9(5) . . . . ?
C13 S1 C12 C11 178.7(6) . . . . ?
C13 S1 C12 S2 -2.0(5) . . . . ?
C14 S2 C12 C11 -178.4(6) . . . . ?
C14 S2 C12 S1 2.4(5) . . . . ?
C12 S1 C13 C14 0.7(7) . . . . ?
C12 S1 C13 S3 175.4(5) . . . . ?
C15 S3 C13 C14 -140.6(7) . . . . ?
C15 S3 C13 S1 45.0(6) . . . . ?
S1 C13 C14 S2 0.9(9) . . . . ?
S3 C13 C14 S2 -173.7(4) . . . . ?
S1 C13 C14 S4 177.6(4) . . . . ?
S3 C13 C14 S4 3.0(10) . . . . ?
C12 S2 C14 C13 -1.9(7) . . . . ?
C12 S2 C14 S4 -178.7(5) . . . . ?
C16 S4 C14 C13 175.0(8) . . . . ?
C16 S4 C14 S2 -8.4(7) . . . . ?
C21 N3 C17 C18 0.8(13) . . . . ?
Zn1 N3 C17 C18 -172.7(7) . . . . ?
N3 C17 C18 C19 -1.0(16) . . . . ?
C17 C18 C19 C20 0.8(15) . . . . ?
C18 C19 C20 C21 -0.5(13) . . . . ?
C18 C19 C20 C27 179.9(9) . . . . ?
C17 N3 C21 C20 -0.5(12) . . . . ?
Zn1 N3 C21 C20 174.3(6) . . . . ?
C17 N3 C21 C26 179.3(7) . . . . ?
Zn1 N3 C21 C26 -5.8(9) . . . . ?
C19 C20 C21 N3 0.4(12) . . . . ?
C27 C20 C21 N3 -179.9(7) . . . . ?
C19 C20 C21 C26 -179.4(7) . . . . ?
C27 C20 C21 C26 0.2(8) . . . . ?
C26 N4 C22 C23 -1.2(11) . . . . ?
Zn1 N4 C22 C23 171.3(6) . . . . ?
N4 C22 C23 C24 1.9(13) . . . . ?
C22 C23 C24 C25 -1.1(12) . . . . ?
C23 C24 C25 C26 -0.3(10) . . . . ?
C23 C24 C25 C27 -179.4(8) . . . . ?
C22 N4 C26 C25 -0.3(11) . . . . ?
Zn1 N4 C26 C25 -175.7(6) . . . . ?
C22 N4 C26 C21 -179.0(7) . . . . ?
Zn1 N4 C26 C21 5.6(8) . . . . ?
C24 C25 C26 N4 1.0(11) . . . . ?
C27 C25 C26 N4 -179.6(7) . . . . ?
C24 C25 C26 C21 179.9(6) . . . . ?
C27 C25 C26 C21 -0.7(8) . . . . ?
N3 C21 C26 N4 -0.6(11) . . . . ?
C20 C21 C26 N4 179.3(7) . . . . ?
N3 C21 C26 C25 -179.6(7) . . . . ?
C20 C21 C26 C25 0.3(8) . . . . ?
C21 C20 C27 C28 179.4(7) . . . . ?
C19 C20 C27 C28 -1.0(15) . . . . ?
C21 C20 C27 C25 -0.7(8) . . . . ?
C19 C20 C27 C25 178.9(9) . . . . ?
C24 C25 C27 C28 -0.1(14) . . . . ?
C26 C25 C27 C28 -179.2(7) . . . . ?
C24 C25 C27 C20 180.0(9) . . . . ?
C26 C25 C27 C20 0.9(8) . . . . ?
C20 C27 C28 S6 178.2(6) . . . . ?
C25 C27 C28 S6 -1.7(11) . . . . ?
C20 C27 C28 S5 -1.3(11) . . . . ?
C25 C27 C28 S5 178.8(6) . . . . ?
C30 S6 C28 C27 178.9(7) . . . . ?
C30 S6 C28 S5 -1.5(5) . . . . ?
C29 S5 C28 C27 -178.2(7) . . . . ?
C29 S5 C28 S6 2.2(5) . . . . ?
C31 S7 C29 C30 172.9(8) . . . . ?
C31 S7 C29 S5 -11.7(7) . . . . ?
C28 S5 C29 C30 -2.3(8) . . . . ?
C28 S5 C29 S7 -178.1(5) . . . . ?
S7 C29 C30 S8 5.0(12) . . . . ?
S5 C29 C30 S8 -170.4(4) . . . . ?
S7 C29 C30 S6 177.1(4) . . . . ?
S5 C29 C30 S6 1.6(10) . . . . ?
C32 S8 C30 C29 -128.0(9) . . . . ?
C32 S8 C30 S6 60.1(7) . . . . ?
C28 S6 C30 C29 0.0(8) . . . . ?
C28 S6 C30 S8 172.3(5) . . . . ?
C37 N5 C33 C34 -0.7(12) . . . . ?
Zn2 N5 C33 C34 -178.9(6) . . . . ?
N5 C33 C34 C35 0.0(13) . . . . ?
C33 C34 C35 C36 0.1(12) . . . . ?
C34 C35 C36 C37 0.4(11) . . . . ?
C34 C35 C36 C43 180.0(8) . . . . ?
C33 N5 C37 C36 1.4(12) . . . . ?
Zn2 N5 C37 C36 -179.8(7) . . . . ?
C33 N5 C37 C42 -179.5(7) . . . . ?
Zn2 N5 C37 C42 -0.7(9) . . . . ?
C35 C36 C37 N5 -1.3(12) . . . . ?
C43 C36 C37 N5 179.0(8) . . . . ?
C35 C36 C37 C42 179.5(7) . . . . ?
C43 C36 C37 C42 -0.2(9) . . . . ?
C42 N6 C38 C39 -0.2(14) . . . . ?
Zn2 N6 C38 C39 -178.9(8) . . . . ?
N6 C38 C39 C40 0.0(16) . . . . ?
C38 C39 C40 C41 0.8(14) . . . . ?
C39 C40 C41 C42 -1.3(12) . . . . ?
C39 C40 C41 C43 -178.2(9) . . . . ?
C38 N6 C42 C41 -0.3(13) . . . . ?
Zn2 N6 C42 C41 178.8(7) . . . . ?
C38 N6 C42 C37 179.2(8) . . . . ?
Zn2 N6 C42 C37 -1.6(9) . . . . ?
C40 C41 C42 N6 1.1(12) . . . . ?
C43 C41 C42 N6 178.8(8) . . . . ?
C40 C41 C42 C37 -178.5(7) . . . . ?
C43 C41 C42 C37 -0.8(9) . . . . ?
N5 C37 C42 N6 1.7(12) . . . . ?
C36 C37 C42 N6 -179.0(7) . . . . ?
N5 C37 C42 C41 -178.6(7) . . . . ?
C36 C37 C42 C41 0.6(9) . . . . ?
C35 C36 C43 C44 1.8(15) . . . . ?
C37 C36 C43 C44 -178.6(8) . . . . ?
C35 C36 C43 C41 -179.9(9) . . . . ?
C37 C36 C43 C41 -0.3(8) . . . . ?
C42 C41 C43 C44 179.0(8) . . . . ?
C40 C41 C43 C44 -3.9(15) . . . . ?
C42 C41 C43 C36 0.6(8) . . . . ?
C40 C41 C43 C36 177.7(9) . . . . ?
C36 C43 C44 S9 -3.9(12) . . . . ?
C41 C43 C44 S9 178.1(6) . . . . ?
C36 C43 C44 S10 178.5(6) . . . . ?
C41 C43 C44 S10 0.5(11) . . . . ?
C45 S9 C44 C43 -178.9(8) . . . . ?
C45 S9 C44 S10 -1.1(6) . . . . ?
C46 S10 C44 C43 176.8(7) . . . . ?
C46 S10 C44 S9 -1.0(6) . . . . ?
C47 S11 C45 C46 82.1(13) . . . . ?
C47 S11 C45 S9 -95.6(10) . . . . ?
C44 S9 C45 C46 3.8(9) . . . . ?
C44 S9 C45 S11 -178.3(6) . . . . ?
S11 C45 C46 S12 0.9(14) . . . . ?
S9 C45 C46 S12 178.6(6) . . . . ?
S11 C45 C46 S10 177.2(6) . . . . ?
S9 C45 C46 S10 -5.1(11) . . . . ?
C48 S12 C46 C45 177.8(10) . . . . ?
C48 S12 C46 S10 1.6(8) . . . . ?
C44 S10 C46 C45 3.6(9) . . . . ?
C44 S10 C46 S12 -179.8(6) . . . . ?
